data_7127322
loop_
_publ_author_name
'Chan, Siu-Chung'
'Yeung, Chi-Fung'
'Shek, Hau-Lam'
'Ng, Sze-Wing'
'Tse, Sheung-Ying'
'Tse, Man-Kit'
'Yiu, Shek-Man'
'Wong, Chun-Yuen'

_publ_section_title
;
 Iron(ii)-induced cycloisomerization of alkynes
 via&quot;non-vinylidene&quot; pathways for iron(ii)-indolizine and
 -indolizinone complexes.
;
_journal_issue 83
_journal_name_full 'Chemical communications (Cambridge, England)'
_journal_page_first 12644
_journal_page_last 12647
_journal_paper_doi 10.1039/d0cc05081d
_journal_volume 56
_journal_year 2020
_chemical_formula_sum 'C20 H20 F6 Fe N2 O7 S5'
_chemical_formula_weight 730.53
_space_group_crystal_system monoclinic
_space_group_IT_number 15
_space_group_name_Hall '-C 2yc'
_space_group_name_H-M_alt 'C 1 2/c 1'
_atom_sites_solution_hydrogens mixed
_audit_creation_method SHELXL-2016/6
_audit_update_record
;
2020-07-21 deposited with the CCDC.	2020-09-11 downloaded from the CCDC.
;
_cell_angle_alpha 90
_cell_angle_beta 108.7380(10)
_cell_angle_gamma 90
_cell_formula_units_Z 8
_cell_length_a 24.4848(7)
_cell_length_b 11.4726(3)
_cell_length_c 20.4806(6)
_cell_measurement_reflns_used 8828
_cell_measurement_temperature 213(2)
_cell_measurement_theta_max 74.41
_cell_measurement_theta_min 4.30
_cell_volume 5448.2(3)
_computing_cell_refinement 'Bruker Saint'
_computing_data_collection 'Bruker Apex3'
_computing_data_reduction 'Bruker Saint'
_computing_structure_refinement 'SHELXL-2016/6 (Sheldrick, 2016)'
_computing_structure_solution 'SHELXT 2014/5 (Sheldrick, 2014)'
_diffrn_ambient_temperature 213(2)
_diffrn_measured_fraction_theta_full 0.998
_diffrn_measured_fraction_theta_max 0.995
_diffrn_measurement_device_type 'Bruker D8 Venture Photon II'
_diffrn_measurement_method 'phi and omega scans'
_diffrn_radiation_type CuK\a
_diffrn_radiation_wavelength 1.54178
_diffrn_reflns_av_R_equivalents 0.0662
_diffrn_reflns_av_unetI/netI 0.0547
_diffrn_reflns_Laue_measured_fraction_full 0.998
_diffrn_reflns_Laue_measured_fraction_max 0.995
_diffrn_reflns_limit_h_max 30
_diffrn_reflns_limit_h_min -30
_diffrn_reflns_limit_k_max 14
_diffrn_reflns_limit_k_min -13
_diffrn_reflns_limit_l_max 25
_diffrn_reflns_limit_l_min -25
_diffrn_reflns_number 24565
_diffrn_reflns_point_group_measured_fraction_full 0.998
_diffrn_reflns_point_group_measured_fraction_max 0.995
_diffrn_reflns_theta_full 67.679
_diffrn_reflns_theta_max 74.466
_diffrn_reflns_theta_min 3.813
_diffrn_source 'micro focus'
_exptl_absorpt_coefficient_mu 8.828
_exptl_absorpt_correction_T_max 0.7538
_exptl_absorpt_correction_T_min 0.4024
_exptl_absorpt_correction_type multi-scan
_exptl_absorpt_process_details
;
 SADABS 2016/2: Krause, L., Herbst-Irmer, R., Sheldrick G.M. & Stalke D.,
 J. Appl. Cryst. 48 (2015) 3-10
;
_exptl_crystal_colour yellow
_exptl_crystal_density_diffrn 1.781
_exptl_crystal_description block
_exptl_crystal_F_000 2960
_exptl_crystal_size_max 0.35
_exptl_crystal_size_mid 0.12
_exptl_crystal_size_min 0.04
_refine_diff_density_max 0.604
_refine_diff_density_min -0.671
_refine_diff_density_rms 0.092
_refine_ls_extinction_method none
_refine_ls_goodness_of_fit_ref 1.178
_refine_ls_hydrogen_treatment constr
_refine_ls_matrix_type full
_refine_ls_number_parameters 442
_refine_ls_number_reflns 5543
_refine_ls_number_restraints 374
_refine_ls_restrained_S_all 1.157
_refine_ls_R_factor_all 0.0717
_refine_ls_R_factor_gt 0.0595
_refine_ls_shift/su_max 0.001
_refine_ls_shift/su_mean 0.000
_refine_ls_structure_factor_coef Fsqd
_refine_ls_weighting_details 'w=1/[\s^2^(Fo^2^)+(0.1081P)^2^+0.2861P] where P=(Fo^2^+2Fc^2^)/3'
_refine_ls_weighting_scheme calc
_refine_ls_wR_factor_gt 0.1737
_refine_ls_wR_factor_ref 0.1871
_reflns_Friedel_coverage 0.000
_reflns_number_gt 4312
_reflns_number_total 5543
_reflns_threshold_expression 'I > 2\s(I)'
_cod_data_source_file d0cc05081d2.cif
_cod_data_source_block complex_1
_cod_depositor_comments 'Adding full bibliography for 7127322--7127325.cif.'
_cod_original_sg_symbol_H-M 'C 2/c'
_cod_database_code 7127322
_shelx_shelxl_version_number 2016/6
_shelx_space_group_comment
;
The symmetry employed for this shelxl refinement is uniquely defined
by the following loop, which should always be used as a source of
symmetry information in preference to the above space-group names.
They are only intended as comments.
;

loop_
_space_group_symop_operation_xyz
'x, y, z'
'-x, y, -z+1/2'
'x+1/2, y+1/2, z'
'-x+1/2, y+1/2, -z+1/2'
'-x, -y, -z'
'x, -y, z-1/2'
'-x+1/2, -y+1/2, -z'
'x+1/2, -y+1/2, z-1/2'

loop_
_atom_site_label
_atom_site_type_symbol
_atom_site_fract_x
_atom_site_fract_y
_atom_site_fract_z
_atom_site_U_iso_or_equiv
_atom_site_adp_type
_atom_site_occupancy
_atom_site_site_symmetry_order
_atom_site_calc_flag
_atom_site_refinement_flags_posn
_atom_site_refinement_flags_adp
_atom_site_refinement_flags_occupancy
_atom_site_disorder_assembly
_atom_site_disorder_group
Fe1 Fe 0.63289(2) 0.42149(5) 0.52377(3) 0.0398(2) Uani 1 1 d . . . . .
S1 S 0.66208(5) 0.34792(10) 0.64699(5) 0.0506(3) Uani 1 1 d . . . . .
S2 S 0.67753(4) 0.22915(9) 0.50121(6) 0.0487(3) Uani 1 1 d . . . . .
S3 S 0.54611(5) 0.34785(12) 0.42609(6) 0.0609(3) Uani 1 1 d . . . . .
O1 O 0.58573(14) 0.5527(3) 0.54766(16) 0.0595(8) Uani 1 1 d . . . . .
H1A H 0.583933 0.612410 0.522465 0.071 Uiso 1 1 d R U . . .
H1B H 0.598963 0.571757 0.590016 0.071 Uiso 1 1 d R U . . .
N1 N 0.71890(13) 0.4888(3) 0.56476(16) 0.0404(7) Uani 1 1 d . . . . .
N2 N 0.64717(16) 0.4992(3) 0.43562(17) 0.0476(8) Uani 1 1 d . . . . .
C1 C 0.75325(17) 0.4805(4) 0.6300(2) 0.0459(9) Uani 1 1 d . . . . .
C2 C 0.80879(19) 0.5306(4) 0.6515(3) 0.0613(12) Uani 1 1 d . . . . .
H2 H 0.832650 0.523440 0.697545 0.074 Uiso 1 1 calc R U . . .
C3 C 0.8276(2) 0.5897(4) 0.6049(3) 0.0654(14) Uani 1 1 d . . . . .
H3 H 0.864475 0.623924 0.619002 0.078 Uiso 1 1 calc R U . . .
C4 C 0.7923(2) 0.5995(4) 0.5362(3) 0.0562(11) Uani 1 1 d . . . . .
C5 C 0.8077(2) 0.6612(4) 0.4841(4) 0.0692(14) Uani 1 1 d . . . . .
H5 H 0.844266 0.696379 0.495366 0.083 Uiso 1 1 calc R U . . .
C6 C 0.7708(3) 0.6702(4) 0.4189(4) 0.0767(18) Uani 1 1 d . . . . .
H6 H 0.782008 0.712157 0.385919 0.092 Uiso 1 1 calc R U . . .
C7 C 0.7148(3) 0.6168(4) 0.3994(3) 0.0625(13) Uani 1 1 d . . . . .
C8 C 0.6737(3) 0.6205(5) 0.3334(3) 0.0779(18) Uani 1 1 d . . . . .
H8 H 0.682078 0.662146 0.298293 0.093 Uiso 1 1 calc R U . . .
C9 C 0.6221(3) 0.5654(5) 0.3190(2) 0.0748(17) Uani 1 1 d . . . . .
H9 H 0.594882 0.569460 0.274646 0.090 Uiso 1 1 calc R U . . .
C10 C 0.6102(2) 0.5021(4) 0.3719(2) 0.0601(12) Uani 1 1 d . . . . .
C11 C 0.69856(19) 0.5542(4) 0.4497(2) 0.0475(9) Uani 1 1 d . . . . .
C12 C 0.73732(18) 0.5476(3) 0.5185(2) 0.0451(9) Uani 1 1 d . . . . .
C13 C 0.7313(2) 0.4183(4) 0.6806(2) 0.0528(10) Uani 1 1 d . . . . .
H13A H 0.729192 0.474627 0.715651 0.063 Uiso 1 1 calc R U . . .
H13B H 0.759792 0.359159 0.703833 0.063 Uiso 1 1 calc R U . . .
C14 C 0.6810(2) 0.1989(4) 0.6389(3) 0.0613(12) Uani 1 1 d . . . . .
H14A H 0.705320 0.171829 0.684301 0.074 Uiso 1 1 calc R U . . .
H14B H 0.645555 0.152421 0.626080 0.074 Uiso 1 1 calc R U . . .
C15 C 0.7115(2) 0.1740(4) 0.5887(3) 0.0598(11) Uani 1 1 d . . . . .
H15A H 0.715639 0.089337 0.586132 0.072 Uiso 1 1 calc R U . . .
H15B H 0.750365 0.207083 0.606532 0.072 Uiso 1 1 calc R U . . .
C16 C 0.61259(19) 0.1483(5) 0.4698(3) 0.0665(14) Uani 1 1 d . . . . .
H16A H 0.620924 0.068374 0.458916 0.080 Uiso 1 1 calc R U . . .
H16B H 0.593114 0.145102 0.504711 0.080 Uiso 1 1 calc R U . . .
C17 C 0.5744(2) 0.2086(5) 0.4053(3) 0.0708(14) Uani 1 1 d . . . . .
H17A H 0.542114 0.157308 0.381584 0.085 Uiso 1 1 calc R U . . .
H17B H 0.596657 0.223257 0.373991 0.085 Uiso 1 1 calc R U . . .
C18 C 0.5540(3) 0.4392(5) 0.3573(3) 0.0752(16) Uani 1 1 d . . . . .
H18A H 0.548510 0.390256 0.316424 0.090 Uiso 1 1 calc R U . . .
H18B H 0.522992 0.497168 0.345660 0.090 Uiso 1 1 calc R U . . .
S4 S 0.64217(5) 0.69640(9) 0.71910(5) 0.0486(3) Uani 1 1 d . . . . .
F1 F 0.56361(14) 0.8566(3) 0.6918(2) 0.0949(11) Uani 1 1 d . . . . .
F2 F 0.59129(15) 0.8136(3) 0.60645(15) 0.0822(9) Uani 1 1 d . . . . .
F3 F 0.64582(14) 0.9168(2) 0.68737(17) 0.0751(9) Uani 1 1 d . . . . .
O2 O 0.65026(16) 0.7208(3) 0.78980(16) 0.0682(9) Uani 1 1 d . . . . .
O3 O 0.69610(15) 0.6884(3) 0.70437(19) 0.0674(9) Uani 1 1 d . . . . .
O4 O 0.60161(17) 0.6072(3) 0.68740(17) 0.0677(9) Uani 1 1 d . . . . .
C19 C 0.6088(2) 0.8278(4) 0.6739(2) 0.0577(11) Uani 1 1 d . . . . .
S5 S 0.49690(10) 0.7262(2) 0.40000(13) 0.0575(5) Uani 0.5 1 d D U P A 1
F4 F 0.5307(4) 0.9097(8) 0.3448(6) 0.111(3) Uani 0.5 1 d D U P A 1
F5 F 0.5065(9) 0.9402(11) 0.4356(9) 0.182(6) Uani 0.5 1 d D U P A 1
F6 F 0.4425(5) 0.9020(12) 0.3326(10) 0.169(6) Uani 0.5 1 d D U P A 1
O5 O 0.4554(5) 0.7187(11) 0.4336(8) 0.096(3) Uani 0.5 1 d D U P A 1
O6 O 0.4808(8) 0.6707(14) 0.3342(6) 0.104(5) Uani 0.5 1 d D U P A 1
O7 O 0.5547(7) 0.718(2) 0.4439(11) 0.110(6) Uani 0.5 1 d D U P A 1
C20 C 0.4947(5) 0.8753(12) 0.3781(7) 0.092(3) Uani 0.5 1 d D U P A 1
S5A S 0.51252(10) 0.8059(2) 0.42236(14) 0.0567(5) Uani 0.5 1 d D U P B 2
F4A F 0.5356(3) 0.8176(11) 0.3072(4) 0.110(3) Uani 0.5 1 d D U P B 2
F5A F 0.4715(8) 0.6950(13) 0.3056(7) 0.128(5) Uani 0.5 1 d D U P B 2
F6A F 0.4496(6) 0.8737(15) 0.2998(6) 0.129(5) Uani 0.5 1 d D U P B 2
O5A O 0.4604(5) 0.7895(12) 0.4355(8) 0.101(4) Uani 0.5 1 d D U P B 2
O6A O 0.5406(6) 0.9152(9) 0.4387(8) 0.104(4) Uani 0.5 1 d D U P B 2
O7A O 0.5538(6) 0.7061(14) 0.4427(7) 0.062(3) Uani 0.5 1 d D U P B 2
C20A C 0.4927(4) 0.8018(10) 0.3308(6) 0.068(2) Uani 0.5 1 d D U P B 2

loop_
_atom_site_aniso_label
_atom_site_aniso_U_11
_atom_site_aniso_U_22
_atom_site_aniso_U_33
_atom_site_aniso_U_23
_atom_site_aniso_U_13
_atom_site_aniso_U_12
Fe1 0.0354(3) 0.0441(4) 0.0398(3) -0.0040(2) 0.0119(2) 0.0025(2)
S1 0.0500(6) 0.0581(6) 0.0460(5) 0.0030(5) 0.0188(4) 0.0039(5)
S2 0.0396(5) 0.0486(6) 0.0604(6) -0.0100(5) 0.0196(4) 0.0021(4)
S3 0.0412(5) 0.0729(8) 0.0634(7) -0.0149(6) 0.0096(5) 0.0036(5)
O1 0.069(2) 0.0607(19) 0.0488(16) -0.0045(14) 0.0193(15) 0.0204(16)
N1 0.0411(16) 0.0363(16) 0.0454(16) -0.0042(14) 0.0161(14) 0.0025(13)
N2 0.056(2) 0.0464(18) 0.0403(16) -0.0054(15) 0.0156(15) 0.0086(15)
C1 0.0376(19) 0.043(2) 0.050(2) -0.0038(18) 0.0042(16) 0.0056(16)
C2 0.038(2) 0.062(3) 0.074(3) -0.003(2) 0.004(2) 0.001(2)
C3 0.037(2) 0.053(3) 0.101(4) -0.011(3) 0.016(2) -0.0022(19)
C4 0.049(2) 0.040(2) 0.088(3) -0.001(2) 0.035(2) 0.0036(18)
C5 0.065(3) 0.049(3) 0.111(5) 0.006(3) 0.052(3) 0.005(2)
C6 0.101(4) 0.043(3) 0.119(5) 0.013(3) 0.082(4) 0.011(3)
C7 0.101(4) 0.045(2) 0.062(3) 0.003(2) 0.053(3) 0.013(2)
C8 0.143(6) 0.050(3) 0.060(3) 0.009(2) 0.059(4) 0.019(3)
C9 0.133(5) 0.053(3) 0.040(2) 0.002(2) 0.029(3) 0.022(3)
C10 0.085(3) 0.057(3) 0.0371(19) -0.0044(19) 0.017(2) 0.017(2)
C11 0.061(3) 0.038(2) 0.052(2) -0.0007(18) 0.031(2) 0.0071(18)
C12 0.048(2) 0.0359(19) 0.058(2) -0.0012(18) 0.0265(18) 0.0049(16)
C13 0.055(2) 0.054(3) 0.043(2) -0.0002(18) 0.0076(18) 0.0070(19)
C14 0.057(3) 0.055(3) 0.068(3) 0.006(2) 0.014(2) -0.004(2)
C15 0.054(3) 0.050(3) 0.072(3) -0.002(2) 0.015(2) 0.007(2)
C16 0.041(2) 0.057(3) 0.095(4) -0.013(3) 0.013(2) 0.000(2)
C17 0.060(3) 0.071(3) 0.069(3) -0.028(3) 0.004(2) -0.013(2)
C18 0.080(4) 0.076(4) 0.048(2) -0.005(2) -0.010(2) 0.004(3)
S4 0.0555(6) 0.0484(6) 0.0416(5) 0.0004(4) 0.0150(4) -0.0048(4)
F1 0.0643(19) 0.098(3) 0.122(3) -0.001(2) 0.0289(19) 0.0250(18)
F2 0.098(2) 0.0683(19) 0.0583(16) 0.0107(14) -0.0063(15) -0.0070(17)
F3 0.0749(19) 0.0484(15) 0.085(2) 0.0037(14) 0.0016(16) -0.0096(13)
O2 0.080(2) 0.079(2) 0.0443(16) -0.0074(16) 0.0177(16) -0.0081(19)
O3 0.065(2) 0.069(2) 0.074(2) 0.0132(18) 0.0310(18) 0.0089(17)
O4 0.085(2) 0.0557(18) 0.0571(18) -0.0028(16) 0.0149(17) -0.0217(17)
C19 0.056(3) 0.052(3) 0.057(2) -0.004(2) 0.008(2) -0.007(2)
S5 0.0570(13) 0.0535(14) 0.0587(12) 0.0013(11) 0.0140(10) 0.0083(11)
F4 0.081(5) 0.110(6) 0.142(7) 0.045(5) 0.036(5) -0.017(4)
F5 0.287(17) 0.072(6) 0.236(12) -0.060(8) 0.153(11) -0.018(10)
F6 0.072(5) 0.111(9) 0.315(17) 0.111(10) 0.048(8) 0.033(5)
O5 0.081(6) 0.108(8) 0.102(7) 0.012(7) 0.033(5) -0.008(7)
O6 0.106(9) 0.091(8) 0.095(8) -0.037(7) 0.003(7) 0.022(6)
O7 0.068(7) 0.116(12) 0.113(11) 0.020(9) -0.017(7) 0.002(8)
C20 0.074(6) 0.068(5) 0.140(9) 0.006(6) 0.041(6) 0.006(5)
S5A 0.0481(11) 0.0543(13) 0.0711(14) 0.0000(12) 0.0241(10) 0.0041(10)
F4A 0.077(4) 0.177(9) 0.081(5) 0.015(5) 0.033(4) -0.002(5)
F5A 0.122(9) 0.114(7) 0.115(9) -0.035(7) -0.009(8) -0.023(6)
F6A 0.114(8) 0.147(9) 0.107(6) 0.033(6) 0.010(5) 0.066(7)
O5A 0.056(5) 0.150(11) 0.113(7) 0.001(9) 0.047(5) 0.017(6)
O6A 0.126(9) 0.055(5) 0.135(8) -0.029(6) 0.045(7) -0.021(5)
O7A 0.066(6) 0.067(6) 0.057(5) 0.007(5) 0.027(5) 0.034(6)
C20A 0.043(4) 0.081(6) 0.077(5) 0.006(5) 0.013(4) 0.015(4)

loop_
_atom_type_symbol
_atom_type_description
_atom_type_scat_dispersion_real
_atom_type_scat_dispersion_imag
_atom_type_scat_source
C C 0.0181 0.0091 'International Tables Vol C Tables 4.2.6.8 and 6.1.1.4'
H H 0.0000 0.0000 'International Tables Vol C Tables 4.2.6.8 and 6.1.1.4'
F F 0.0727 0.0534 'International Tables Vol C Tables 4.2.6.8 and 6.1.1.4'
Fe Fe -1.1336 3.1974 'International Tables Vol C Tables 4.2.6.8 and 6.1.1.4'
O O 0.0492 0.0322 'International Tables Vol C Tables 4.2.6.8 and 6.1.1.4'
S S 0.3331 0.5567 'International Tables Vol C Tables 4.2.6.8 and 6.1.1.4'
N N 0.0311 0.0180 'International Tables Vol C Tables 4.2.6.8 and 6.1.1.4'

loop_
_geom_angle_atom_site_label_1
_geom_angle_atom_site_label_2
_geom_angle_atom_site_label_3
_geom_angle
_geom_angle_site_symmetry_1
_geom_angle_site_symmetry_3
_geom_angle_publ_flag
O1 Fe1 N2 98.77(13) . . ?
O1 Fe1 N1 101.52(13) . . ?
N2 Fe1 N1 76.95(13) . . ?
O1 Fe1 S1 90.41(9) . . ?
N2 Fe1 S1 155.17(10) . . ?
N1 Fe1 S1 78.64(9) . . ?
O1 Fe1 S3 92.25(10) . . ?
N2 Fe1 S3 78.29(10) . . ?
N1 Fe1 S3 153.18(9) . . ?
S1 Fe1 S3 124.61(5) . . ?
O1 Fe1 S2 168.07(11) . . ?
N2 Fe1 S2 90.69(9) . . ?
N1 Fe1 S2 87.63(8) . . ?
S1 Fe1 S2 83.85(4) . . ?
S3 Fe1 S2 82.52(4) . . ?
C14 S1 C13 102.9(2) . . ?
C14 S1 Fe1 102.93(17) . . ?
C13 S1 Fe1 99.23(15) . . ?
C16 S2 C15 104.3(3) . . ?
C16 S2 Fe1 97.53(17) . . ?
C15 S2 Fe1 101.92(16) . . ?
C18 S3 C17 100.3(3) . . ?
C18 S3 Fe1 98.52(18) . . ?
C17 S3 Fe1 100.84(15) . . ?
Fe1 O1 H1A 111.7 . . ?
Fe1 O1 H1B 111.9 . . ?
H1A O1 H1B 109.9 . . ?
C1 N1 C12 119.5(4) . . ?
C1 N1 Fe1 126.2(3) . . ?
C12 N1 Fe1 114.3(3) . . ?
C10 N2 C11 119.4(4) . . ?
C10 N2 Fe1 126.5(3) . . ?
C11 N2 Fe1 114.0(3) . . ?
N1 C1 C2 121.2(4) . . ?
N1 C1 C13 118.5(4) . . ?
C2 C1 C13 120.2(4) . . ?
C3 C2 C1 119.5(5) . . ?
C3 C2 H2 120.3 . . ?
C1 C2 H2 120.3 . . ?
C2 C3 C4 120.2(4) . . ?
C2 C3 H3 119.9 . . ?
C4 C3 H3 119.9 . . ?
C3 C4 C12 117.1(4) . . ?
C3 C4 C5 124.3(5) . . ?
C12 C4 C5 118.6(5) . . ?
C6 C5 C4 121.3(5) . . ?
C6 C5 H5 119.3 . . ?
C4 C5 H5 119.3 . . ?
C5 C6 C7 121.1(5) . . ?
C5 C6 H6 119.4 . . ?
C7 C6 H6 119.4 . . ?
C8 C7 C11 115.7(5) . . ?
C8 C7 C6 125.5(5) . . ?
C11 C7 C6 118.8(5) . . ?
C9 C8 C7 121.7(5) . . ?
C9 C8 H8 119.1 . . ?
C7 C8 H8 119.1 . . ?
C8 C9 C10 118.7(5) . . ?
C8 C9 H9 120.7 . . ?
C10 C9 H9 120.7 . . ?
N2 C10 C9 121.6(5) . . ?
N2 C10 C18 118.4(4) . . ?
C9 C10 C18 119.9(5) . . ?
N2 C11 C7 122.8(4) . . ?
N2 C11 C12 117.6(4) . . ?
C7 C11 C12 119.5(4) . . ?
N1 C12 C4 122.4(4) . . ?
N1 C12 C11 116.9(4) . . ?
C4 C12 C11 120.6(4) . . ?
C1 C13 S1 116.9(3) . . ?
C1 C13 H13A 108.1 . . ?
S1 C13 H13A 108.1 . . ?
C1 C13 H13B 108.1 . . ?
S1 C13 H13B 108.1 . . ?
H13A C13 H13B 107.3 . . ?
C15 C14 S1 116.8(4) . . ?
C15 C14 H14A 108.1 . . ?
S1 C14 H14A 108.1 . . ?
C15 C14 H14B 108.1 . . ?
S1 C14 H14B 108.1 . . ?
H14A C14 H14B 107.3 . . ?
C14 C15 S2 116.2(3) . . ?
C14 C15 H15A 108.2 . . ?
S2 C15 H15A 108.2 . . ?
C14 C15 H15B 108.2 . . ?
S2 C15 H15B 108.2 . . ?
H15A C15 H15B 107.4 . . ?
C17 C16 S2 107.9(4) . . ?
C17 C16 H16A 110.1 . . ?
S2 C16 H16A 110.1 . . ?
C17 C16 H16B 110.1 . . ?
S2 C16 H16B 110.1 . . ?
H16A C16 H16B 108.4 . . ?
C16 C17 S3 111.5(4) . . ?
C16 C17 H17A 109.3 . . ?
S3 C17 H17A 109.3 . . ?
C16 C17 H17B 109.3 . . ?
S3 C17 H17B 109.3 . . ?
H17A C17 H17B 108.0 . . ?
C10 C18 S3 116.3(3) . . ?
C10 C18 H18A 108.2 . . ?
S3 C18 H18A 108.2 . . ?
C10 C18 H18B 108.2 . . ?
S3 C18 H18B 108.2 . . ?
H18A C18 H18B 107.4 . . ?
O2 S4 O4 116.9(2) . . ?
O2 S4 O3 112.7(2) . . ?
O4 S4 O3 114.0(2) . . ?
O2 S4 C19 104.3(2) . . ?
O4 S4 C19 103.2(2) . . ?
O3 S4 C19 103.7(2) . . ?
F1 C19 F2 107.7(4) . . ?
F1 C19 F3 109.1(4) . . ?
F2 C19 F3 106.4(4) . . ?
F1 C19 S4 110.3(4) . . ?
F2 C19 S4 111.9(3) . . ?
F3 C19 S4 111.4(3) . . ?
O5 S5 O7 114.7(12) . . ?
O5 S5 O6 114.4(11) . . ?
O7 S5 O6 119.0(12) . . ?
O5 S5 C20 102.5(7) . . ?
O7 S5 C20 100.0(11) . . ?
O6 S5 C20 102.5(9) . . ?
F4 C20 F5 107.0(12) . . ?
F4 C20 F6 102.3(12) . . ?
F5 C20 F6 111.6(15) . . ?
F4 C20 S5 116.4(9) . . ?
F5 C20 S5 109.5(11) . . ?
F6 C20 S5 109.9(10) . . ?
O5A S5A O6A 118.4(8) . . ?
O5A S5A O7A 114.8(9) . . ?
O6A S5A O7A 112.2(9) . . ?
O5A S5A C20A 104.0(7) . . ?
O6A S5A C20A 102.7(7) . . ?
O7A S5A C20A 101.8(6) . . ?
F4A C20A F6A 110.3(11) . . ?
F4A C20A F5A 103.8(13) . . ?
F6A C20A F5A 103.2(12) . . ?
F4A C20A S5A 114.0(7) . . ?
F6A C20A S5A 113.2(8) . . ?
F5A C20A S5A 111.4(9) . . ?

loop_
_geom_bond_atom_site_label_1
_geom_bond_atom_site_label_2
_geom_bond_distance
_geom_bond_site_symmetry_2
_geom_bond_publ_flag
Fe1 O1 2.050(3) . ?
Fe1 N2 2.141(3) . ?
Fe1 N1 2.145(3) . ?
Fe1 S1 2.5363(12) . ?
Fe1 S3 2.5493(13) . ?
Fe1 S2 2.5694(11) . ?
S1 C14 1.793(5) . ?
S1 C13 1.803(5) . ?
S2 C16 1.774(5) . ?
S2 C15 1.829(5) . ?
S3 C18 1.816(6) . ?
S3 C17 1.845(6) . ?
O1 H1A 0.8504 . ?
O1 H1B 0.8514 . ?
N1 C1 1.333(5) . ?
N1 C12 1.354(5) . ?
N2 C10 1.328(6) . ?
N2 C11 1.353(6) . ?
C1 C2 1.411(6) . ?
C1 C13 1.493(6) . ?
C2 C3 1.366(8) . ?
C2 H2 0.9400 . ?
C3 C4 1.400(8) . ?
C3 H3 0.9400 . ?
C4 C12 1.408(6) . ?
C4 C5 1.428(7) . ?
C5 C6 1.355(9) . ?
C5 H5 0.9400 . ?
C6 C7 1.436(8) . ?
C6 H6 0.9400 . ?
C7 C8 1.404(8) . ?
C7 C11 1.413(6) . ?
C8 C9 1.356(9) . ?
C8 H8 0.9400 . ?
C9 C10 1.410(7) . ?
C9 H9 0.9400 . ?
C10 C18 1.497(8) . ?
C11 C12 1.425(6) . ?
C13 H13A 0.9800 . ?
C13 H13B 0.9800 . ?
C14 C15 1.479(7) . ?
C14 H14A 0.9800 . ?
C14 H14B 0.9800 . ?
C15 H15A 0.9800 . ?
C15 H15B 0.9800 . ?
C16 C17 1.518(8) . ?
C16 H16A 0.9800 . ?
C16 H16B 0.9800 . ?
C17 H17A 0.9800 . ?
C17 H17B 0.9800 . ?
C18 H18A 0.9800 . ?
C18 H18B 0.9800 . ?
S4 O2 1.425(3) . ?
S4 O4 1.429(3) . ?
S4 O3 1.449(3) . ?
S4 C19 1.820(5) . ?
F1 C19 1.315(6) . ?
F2 C19 1.318(5) . ?
F3 C19 1.334(5) . ?
S5 O5 1.401(11) . ?
S5 O7 1.416(15) . ?
S5 O6 1.427(11) . ?
S5 C20 1.764(14) . ?
F4 C20 1.336(13) . ?
F5 C20 1.344(15) . ?
F6 C20 1.353(14) . ?
S5A O5A 1.398(9) . ?
S5A O6A 1.418(10) . ?
S5A O7A 1.494(11) . ?
S5A C20A 1.780(11) . ?
F4A C20A 1.303(11) . ?
F5A C20A 1.365(14) . ?
F6A C20A 1.329(12) . ?
